data_4122088
loop_
_publ_author_name
'Chiarella, Gina M.'
'Cotton, F. Albert'
'Murillo, Carlos A.'
'Ventura, Karen'
'Villagr\'an, Dino'
'Wang, Xiaoping'

_publ_section_title
;
 Manipulating magnetism: ru2(5+) paddlewheels devoid of axial
 interactions.
;
_journal_issue 27
_journal_name_full 'Journal of the American Chemical Society'
_journal_page_first 9580
_journal_page_last 9589
_journal_paper_doi 10.1021/ja5020647
_journal_volume 136
_journal_year 2014
_chemical_formula_moiety 'C60 H60 N8 O8 Ru2, B F4 '
_chemical_formula_sum 'C60 H60 B F4 N8 O8 Ru2'
_chemical_formula_weight 1310.11
_chemical_name_common Ru2(p-DAniF)4(BF)4
_chemical_name_systematic
; 
 ? 
;
_space_group_IT_number 33
_symmetry_cell_setting orthorhombic
_symmetry_space_group_name_Hall 'P 2c -2n'
_symmetry_space_group_name_H-M 'P n a 21'
_atom_sites_solution_hydrogens geom
_atom_sites_solution_primary direct
_atom_sites_solution_secondary difmap
_audit_creation_method SHELXL-97
_cell_angle_alpha 90.00
_cell_angle_beta 90.00
_cell_angle_gamma 90.00
_cell_formula_units_Z 4
_cell_length_a 34.572(6)
_cell_length_b 12.945(2)
_cell_length_c 12.682(2)
_cell_measurement_reflns_used 9706
_cell_measurement_temperature 27(2)
_cell_measurement_theta_max 26.02
_cell_measurement_theta_min 2.25
_cell_volume 5675.6(16)
_computing_cell_refinement 'SMART (Bruker, 2001)'
_computing_data_collection 'SMART (Bruker, 2001)'
_computing_data_reduction 'SMART (Bruker, 2001)'
_computing_molecular_graphics 'SHELXL97 (Sheldrick, 2008)'
_computing_publication_material 'SHELXL97 (Sheldrick, 2008)'
_computing_structure_refinement 'SHELXL-97 (Sheldrick, 1997)'
_computing_structure_solution 'SHELXS-97 (Sheldrick, 1990)'
_diffrn_ambient_temperature 27(2)
_diffrn_measured_fraction_theta_full 0.997
_diffrn_measured_fraction_theta_max 0.997
_diffrn_measurement_device_type 'Bruker SMART 1K CCD area-detector'
_diffrn_measurement_method 'phi and omega scans'
_diffrn_radiation_monochromator graphite
_diffrn_radiation_source 'fine-focus sealed tube'
_diffrn_radiation_type MoK\a
_diffrn_radiation_wavelength 0.71073
_diffrn_reflns_av_R_equivalents 0.0365
_diffrn_reflns_av_sigmaI/netI 0.0403
_diffrn_reflns_limit_h_max 41
_diffrn_reflns_limit_h_min -42
_diffrn_reflns_limit_k_max 15
_diffrn_reflns_limit_k_min -15
_diffrn_reflns_limit_l_max 15
_diffrn_reflns_limit_l_min -12
_diffrn_reflns_number 31518
_diffrn_reflns_theta_full 25.68
_diffrn_reflns_theta_max 25.68
_diffrn_reflns_theta_min 0.59
_diffrn_standards_decay_% 0
_diffrn_standards_interval_count 0
_diffrn_standards_interval_time 0
_diffrn_standards_number 0
_exptl_absorpt_coefficient_mu 0.609
_exptl_absorpt_correction_T_max 0.9586
_exptl_absorpt_correction_T_min 0.8777
_exptl_absorpt_correction_type multi-scan
_exptl_absorpt_process_details 'SADABS; (Sheldrick, 2006)'
_exptl_crystal_colour brown
_exptl_crystal_density_diffrn 1.533
_exptl_crystal_density_method 'not measured'
_exptl_crystal_description plate
_exptl_crystal_F_000 2676
_exptl_crystal_size_max 0.22
_exptl_crystal_size_mid 0.21
_exptl_crystal_size_min 0.07
_refine_diff_density_max 3.386
_refine_diff_density_min -0.712
_refine_diff_density_rms 0.126
_refine_ls_abs_structure_details 'Flack H D (1983), Acta Cryst. A39, 876-881'
_refine_ls_abs_structure_Flack 0.0(8)
_refine_ls_extinction_method none
_refine_ls_goodness_of_fit_ref 1.873
_refine_ls_hydrogen_treatment constr
_refine_ls_matrix_type full
_refine_ls_number_parameters 870
_refine_ls_number_reflns 9588
_refine_ls_number_restraints 422
_refine_ls_restrained_S_all 1.919
_refine_ls_R_factor_all 0.0818
_refine_ls_R_factor_gt 0.0595
_refine_ls_shift/su_max 0.002
_refine_ls_shift/su_mean 0.000
_refine_ls_structure_factor_coef Fsqd
_refine_ls_weighting_details 'calc w=1/[\s^2^(Fo^2^)+(0.0300P)^2^+2.0000P] where P=(Fo^2^+2Fc^2^)/3'
_refine_ls_weighting_scheme calc
_refine_ls_wR_factor_gt 0.1272
_refine_ls_wR_factor_ref 0.1353
_reflns_number_gt 7320
_reflns_number_total 9588
_reflns_threshold_expression >2sigma(I)
_cod_data_source_file ja5020647_si_001.cif
_cod_data_source_block Ru2(pdanif)4BF4-27K
_cod_depositor_comments 'Adding full bibliography for 4122084--4122090.cif.'
_cod_original_cell_volume 5675.3(17)
_cod_original_sg_symbol_H-M Pna2(1)
_cod_database_code 4122088

loop_
_symmetry_equiv_pos_as_xyz
'x, y, z'
'-x, -y, z+1/2'
'x+1/2, -y+1/2, z'
'-x+1/2, y+1/2, z+1/2'

loop_
_atom_site_label
_atom_site_type_symbol
_atom_site_fract_x
_atom_site_fract_y
_atom_site_fract_z
_atom_site_U_iso_or_equiv
_atom_site_adp_type
_atom_site_occupancy
_atom_site_symmetry_multiplicity
_atom_site_calc_flag
_atom_site_refinement_flags
_atom_site_disorder_assembly
_atom_site_disorder_group
Ru1 Ru 0.720010(12) 0.13715(4) 0.25264(10) 0.02784(13) Uani 1 1 d . A .
Ru2 Ru 0.650374(12) 0.13591(4) 0.25594(10) 0.02645(13) Uani 1 1 d . A .
N1 N 0.72035(17) 0.1021(5) 0.4087(5) 0.0358(15) Uani 1 1 d D . .
N2 N 0.65310(16) 0.0903(5) 0.4089(5) 0.0324(14) Uani 1 1 d . . .
C1 C 0.6868(2) 0.0793(6) 0.4583(6) 0.0368(18) Uani 1 1 d . A .
H1 H 0.6874 0.0552 0.5290 0.044 Uiso 1 1 calc R . .
C2 C 0.7552(3) 0.0877(7) 0.4677(7) 0.029(2) Uani 0.752(3) 1 d PD A 1
C3 C 0.7581(3) 0.0012(7) 0.5293(7) 0.052(3) Uani 0.752(3) 1 d PD A 1
H3 H 0.7362 -0.0427 0.5371 0.062 Uiso 0.752(3) 1 calc PR A 1
C4 C 0.7923(3) -0.0240(8) 0.5805(8) 0.053(3) Uani 0.752(3) 1 d PD A 1
H4 H 0.7941 -0.0854 0.6212 0.064 Uiso 0.752(3) 1 calc PR A 1
C5 C 0.8234(3) 0.0410(8) 0.5717(9) 0.042(2) Uani 0.752(3) 1 d PD A 1
C6 C 0.8211(3) 0.1268(8) 0.5059(10) 0.048(3) Uani 0.752(3) 1 d PD A 1
H6 H 0.8431 0.1696 0.4951 0.057 Uiso 0.752(3) 1 calc PR A 1
C7 C 0.7863(3) 0.1488(8) 0.4562(9) 0.044(3) Uani 0.752(3) 1 d PD A 1
H7 H 0.7845 0.2085 0.4130 0.053 Uiso 0.752(3) 1 calc PR A 1
O1 O 0.8576(3) 0.0104(8) 0.6208(8) 0.049(3) Uani 0.752(3) 1 d PD A 1
C8 C 0.8928(3) 0.0586(9) 0.6023(12) 0.044(3) Uani 0.752(3) 1 d PD A 1
H8A H 0.8912 0.1310 0.6243 0.067 Uiso 0.752(3) 1 calc PR A 1
H8B H 0.8990 0.0550 0.5270 0.067 Uiso 0.752(3) 1 calc PR A 1
H8C H 0.9131 0.0237 0.6428 0.067 Uiso 0.752(3) 1 calc PR A 1
C17 C 0.7526(2) 0.3526(7) 0.2968(8) 0.034(2) Uani 0.752(3) 1 d PDU A 1
C18 C 0.7555(3) 0.4179(7) 0.3823(7) 0.051(3) Uani 0.752(3) 1 d PDU A 1
H18 H 0.7338 0.4272 0.4274 0.061 Uiso 0.752(3) 1 calc PR A 1
C19 C 0.7893(2) 0.4695(7) 0.4030(8) 0.053(3) Uani 0.752(3) 1 d PD A 1
H19 H 0.7908 0.5130 0.4632 0.064 Uiso 0.752(3) 1 calc PR A 1
C20 C 0.8205(3) 0.4596(9) 0.3391(9) 0.050(3) Uani 0.752(3) 1 d PD A 1
C21 C 0.8188(2) 0.3927(8) 0.2536(11) 0.059(3) Uani 0.752(3) 1 d PD A 1
H21 H 0.8406 0.3831 0.2092 0.071 Uiso 0.752(3) 1 calc PR A 1
C22 C 0.7845(2) 0.3403(8) 0.2346(8) 0.049(3) Uani 0.752(3) 1 d PDU A 1
H22 H 0.7832 0.2943 0.1764 0.059 Uiso 0.752(3) 1 calc PR A 1
O3 O 0.8527(3) 0.5143(8) 0.3674(7) 0.060(3) Uani 0.752(3) 1 d PDU A 1
C23 C 0.8871(3) 0.5065(11) 0.3068(11) 0.059(4) Uani 0.752(3) 1 d PDU A 1
H23A H 0.8820 0.5302 0.2347 0.089 Uiso 0.752(3) 1 calc PR A 1
H23B H 0.8957 0.4344 0.3053 0.089 Uiso 0.752(3) 1 calc PR A 1
H23C H 0.9072 0.5496 0.3387 0.089 Uiso 0.752(3) 1 calc PR A 1
C32 C 0.7508(2) 0.1825(7) 0.0306(7) 0.0334(16) Uani 0.752(3) 1 d PDU A 1
C33 C 0.7528(3) 0.2625(7) -0.0375(7) 0.058(3) Uani 0.752(3) 1 d PDU A 1
H33 H 0.7313 0.3072 -0.0465 0.070 Uiso 0.752(3) 1 calc PR A 1
C34 C 0.7858(3) 0.2790(9) -0.0932(9) 0.061(3) Uani 0.752(3) 1 d PDU A 1
H34 H 0.7868 0.3369 -0.1391 0.074 Uiso 0.752(3) 1 calc PR A 1
C35 C 0.8179(3) 0.2162(9) -0.0867(9) 0.0413(18) Uani 0.752(3) 1 d PDU A 1
C36 C 0.8164(3) 0.1367(8) -0.0141(10) 0.045(3) Uani 0.752(3) 1 d PDU A 1
H36 H 0.8382 0.0936 -0.0029 0.054 Uiso 0.752(3) 1 calc PR A 1
C37 C 0.7828(3) 0.1208(8) 0.0414(9) 0.041(2) Uani 0.752(3) 1 d PDU A 1
H37 H 0.7818 0.0646 0.0896 0.050 Uiso 0.752(3) 1 calc PR A 1
O5 O 0.8482(2) 0.2282(7) -0.1537(7) 0.052(3) Uani 0.752(3) 1 d PDU A 1
C38 C 0.8833(4) 0.1833(12) -0.1350(16) 0.051(5) Uani 0.752(3) 1 d PD A 1
H38A H 0.8822 0.1099 -0.1538 0.076 Uiso 0.752(3) 1 calc PR A 1
H38B H 0.8898 0.1901 -0.0601 0.076 Uiso 0.752(3) 1 calc PR A 1
H38C H 0.9032 0.2176 -0.1776 0.076 Uiso 0.752(3) 1 calc PR A 1
C47 C 0.7524(2) -0.0805(7) 0.2029(7) 0.036(2) Uani 0.752(3) 1 d PDU A 1
C48 C 0.7528(3) -0.1485(7) 0.1221(7) 0.053(3) Uani 0.752(3) 1 d PDU A 1
H48 H 0.7303 -0.1562 0.0797 0.064 Uiso 0.752(3) 1 calc PR A 1
C49 C 0.7847(2) -0.2063(8) 0.1001(9) 0.062(4) Uani 0.752(3) 1 d PD A 1
H49 H 0.7844 -0.2524 0.0419 0.075 Uiso 0.752(3) 1 calc PR A 1
C50 C 0.8176(2) -0.1985(7) 0.1617(9) 0.038(2) Uani 0.752(3) 1 d PD A 1
C51 C 0.8174(2) -0.1267(7) 0.2424(10) 0.046(3) Uani 0.752(3) 1 d PD A 1
H51 H 0.8400 -0.1173 0.2841 0.056 Uiso 0.752(3) 1 calc PR A 1
C52 C 0.7852(2) -0.0696(7) 0.2624(9) 0.039(2) Uani 0.752(3) 1 d PDU A 1
H52 H 0.7855 -0.0212 0.3188 0.047 Uiso 0.752(3) 1 calc PR A 1
O7 O 0.84849(18) -0.2585(6) 0.1362(6) 0.0457(19) Uani 0.752(3) 1 d PD A 1
C53 C 0.8840(3) -0.2402(9) 0.1898(10) 0.050(3) Uani 0.752(3) 1 d PDU A 1
H53A H 0.8812 -0.2593 0.2642 0.074 Uiso 0.752(3) 1 calc PR A 1
H53B H 0.8907 -0.1668 0.1846 0.074 Uiso 0.752(3) 1 calc PR A 1
H53C H 0.9045 -0.2818 0.1576 0.074 Uiso 0.752(3) 1 calc PR A 1
C2A C 0.7549(6) 0.066(2) 0.4712(17) 0.029(2) Uani 0.248(3) 1 d PD A 2
C3A C 0.7572(6) 0.0721(17) 0.5798(17) 0.052(3) Uani 0.248(3) 1 d PD A 2
H3A H 0.7350 0.0797 0.6235 0.062 Uiso 0.248(3) 1 calc PR A 2
C4A C 0.7939(5) 0.0661(16) 0.6193(18) 0.053(3) Uani 0.248(3) 1 d PD A 2
H4A H 0.7954 0.0701 0.6940 0.064 Uiso 0.248(3) 1 calc PR A 2
C5A C 0.8285(5) 0.055(2) 0.5706(19) 0.042(2) Uani 0.248(3) 1 d PD A 2
C6A C 0.8285(6) 0.049(2) 0.4626(19) 0.048(3) Uani 0.248(3) 1 d PD A 2
H6A H 0.8510 0.0416 0.4201 0.057 Uiso 0.248(3) 1 calc PR A 2
C7A C 0.7911(6) 0.0551(19) 0.425(3) 0.044(3) Uani 0.248(3) 1 d PD A 2
H7A H 0.7898 0.0506 0.3498 0.053 Uiso 0.248(3) 1 calc PR A 2
O1A O 0.8547(10) 0.040(3) 0.654(2) 0.049(3) Uani 0.248(3) 1 d PD A 2
C8A C 0.8874(11) 0.089(4) 0.617(3) 0.044(3) Uani 0.248(3) 1 d PD A 2
H8A1 H 0.8852 0.1635 0.6295 0.067 Uiso 0.248(3) 1 calc PR A 2
H8A2 H 0.8901 0.0761 0.5413 0.067 Uiso 0.248(3) 1 calc PR A 2
H8A3 H 0.9101 0.0622 0.6541 0.067 Uiso 0.248(3) 1 calc PR A 2
C17A C 0.7527(5) 0.3460(17) 0.320(2) 0.034(2) Uani 0.248(3) 1 d PD A 2
C18A C 0.7578(5) 0.4488(16) 0.3060(16) 0.051(3) Uani 0.248(3) 1 d PD A 2
H18A H 0.7345 0.4859 0.2945 0.061 Uiso 0.248(3) 1 calc PR A 2
C19A C 0.7894(6) 0.5076(17) 0.3053(19) 0.053(3) Uani 0.248(3) 1 d PD A 2
H19A H 0.7881 0.5800 0.2941 0.064 Uiso 0.248(3) 1 calc PR A 2
C20A C 0.8231(6) 0.459(2) 0.321(3) 0.050(3) Uani 0.248(3) 1 d PD A 2
C21A C 0.8235(8) 0.355(2) 0.337(2) 0.059(3) Uani 0.248(3) 1 d PD A 2
H21A H 0.8471 0.3188 0.3484 0.071 Uiso 0.248(3) 1 calc PR A 2
C22A C 0.7888(6) 0.304(2) 0.336(2) 0.049(3) Uani 0.248(3) 1 d PD A 2
H22A H 0.7897 0.2313 0.3473 0.059 Uiso 0.248(3) 1 calc PR A 2
O3A O 0.8525(8) 0.530(2) 0.324(2) 0.060(3) Uani 0.248(3) 1 d PD A 2
C23A C 0.8877(9) 0.471(3) 0.331(4) 0.059(4) Uani 0.248(3) 1 d PD A 2
H23D H 0.8899 0.4248 0.2699 0.089 Uiso 0.248(3) 1 calc PR A 2
H23E H 0.8873 0.4293 0.3959 0.089 Uiso 0.248(3) 1 calc PR A 2
H23F H 0.9100 0.5176 0.3328 0.089 Uiso 0.248(3) 1 calc PR A 2
C32A C 0.7509(5) 0.2044(19) 0.0358(17) 0.0334(16) Uani 0.248(3) 1 d PD A 2
C33A C 0.7546(6) 0.1949(16) -0.0688(17) 0.058(3) Uani 0.248(3) 1 d PD A 2
H33A H 0.7308 0.1859 -0.1048 0.070 Uiso 0.248(3) 1 calc PR A 2
C34A C 0.7853(6) 0.1956(17) -0.1322(17) 0.061(3) Uani 0.248(3) 1 d PD A 2
H34A H 0.7829 0.1880 -0.2064 0.074 Uiso 0.248(3) 1 calc PR A 2
C35A C 0.8199(6) 0.208(2) -0.085(2) 0.0413(18) Uani 0.248(3) 1 d PD A 2
C36A C 0.8223(6) 0.220(2) 0.022(2) 0.045(3) Uani 0.248(3) 1 d PD A 2
H36A H 0.8463 0.2296 0.0577 0.054 Uiso 0.248(3) 1 calc PR A 2
C37A C 0.7877(6) 0.2171(19) 0.075(2) 0.041(2) Uani 0.248(3) 1 d PD A 2
H37A H 0.7893 0.2250 0.1489 0.050 Uiso 0.248(3) 1 calc PR A 2
O5A O 0.8525(6) 0.253(2) -0.126(3) 0.052(3) Uani 0.248(3) 1 d PD A 2
C38A C 0.8879(12) 0.208(5) -0.104(6) 0.051(5) Uani 0.248(3) 1 d PD A 2
H38D H 0.8837 0.1373 -0.0779 0.076 Uiso 0.248(3) 1 calc PR A 2
H38E H 0.9016 0.2482 -0.0509 0.076 Uiso 0.248(3) 1 calc PR A 2
H38F H 0.9034 0.2048 -0.1690 0.076 Uiso 0.248(3) 1 calc PR A 2
C47A C 0.7546(5) -0.0636(17) 0.180(2) 0.036(2) Uani 0.248(3) 1 d PD A 2
C48A C 0.7617(5) -0.1652(17) 0.1877(17) 0.053(3) Uani 0.248(3) 1 d PD A 2
H48A H 0.7388 -0.2047 0.1980 0.064 Uiso 0.248(3) 1 calc PR A 2
C49A C 0.7939(6) -0.2242(16) 0.184(2) 0.062(4) Uani 0.248(3) 1 d PD A 2
H49A H 0.7934 -0.2973 0.1904 0.075 Uiso 0.248(3) 1 calc PR A 2
C50A C 0.8267(5) -0.1703(18) 0.171(2) 0.038(2) Uani 0.248(3) 1 d PD A 2
C51A C 0.8280(7) -0.0671(19) 0.158(2) 0.046(3) Uani 0.248(3) 1 d PD A 2
H51A H 0.8508 -0.0277 0.1461 0.056 Uiso 0.248(3) 1 calc PR A 2
C52A C 0.7915(5) -0.028(2) 0.1660(18) 0.039(2) Uani 0.248(3) 1 d PD A 2
H52A H 0.7917 0.0453 0.1597 0.047 Uiso 0.248(3) 1 calc PR A 2
O7A O 0.8636(6) -0.2085(16) 0.174(2) 0.0457(19) Uani 0.248(3) 1 d PD A 2
C53A C 0.8767(9) -0.305(2) 0.203(3) 0.050(3) Uani 0.248(3) 1 d PD A 2
H53D H 0.8607 -0.3578 0.1697 0.074 Uiso 0.248(3) 1 calc PR A 2
H53E H 0.8752 -0.3115 0.2798 0.074 Uiso 0.248(3) 1 calc PR A 2
H53F H 0.9036 -0.3129 0.1802 0.074 Uiso 0.248(3) 1 calc PR A 2
C9 C 0.6202(2) 0.0521(6) 0.4647(6) 0.0359(18) Uani 1 1 d . A .
C10 C 0.6216(2) -0.0489(6) 0.5090(7) 0.047(2) Uani 1 1 d . . .
H10 H 0.6446 -0.0886 0.5032 0.056 Uiso 1 1 calc R A .
C11 C 0.5903(2) -0.0895(7) 0.5597(6) 0.045(2) Uani 1 1 d . A .
H11 H 0.5916 -0.1567 0.5896 0.054 Uiso 1 1 calc R . .
C12 C 0.5562(2) -0.0316(6) 0.5674(6) 0.0402(19) Uani 1 1 d . . .
C13 C 0.5546(2) 0.0647(6) 0.5216(6) 0.0424(19) Uani 1 1 d . A .
H13 H 0.5313 0.1035 0.5256 0.051 Uiso 1 1 calc R . .
C14 C 0.5862(3) 0.1060(7) 0.4698(8) 0.042(2) Uani 1 1 d . . .
H14 H 0.5844 0.1721 0.4377 0.051 Uiso 1 1 calc R A .
O2 O 0.52380(15) -0.0637(4) 0.6199(5) 0.0501(15) Uani 1 1 d . A .
C15 C 0.5252(2) -0.1626(8) 0.6686(8) 0.060(3) Uani 1 1 d . . .
H15A H 0.5467 -0.1647 0.7189 0.090 Uiso 1 1 calc R A .
H15B H 0.5290 -0.2158 0.6146 0.090 Uiso 1 1 calc R . .
H15C H 0.5008 -0.1755 0.7058 0.090 Uiso 1 1 calc R . .
N3 N 0.71832(14) 0.2903(4) 0.2871(5) 0.0365(16) Uani 1 1 d D . .
N4 N 0.65122(15) 0.2879(4) 0.3004(5) 0.0320(14) Uani 1 1 d . . .
C16 C 0.68492(19) 0.3362(6) 0.3072(7) 0.0393(19) Uani 1 1 d . A .
H16 H 0.6851 0.4069 0.3273 0.047 Uiso 1 1 calc R . .
C24 C 0.6181(2) 0.3412(5) 0.3377(6) 0.0326(17) Uani 1 1 d . A .
C25 C 0.6184(2) 0.3904(6) 0.4356(7) 0.046(2) Uani 1 1 d . . .
H25 H 0.6411 0.3877 0.4774 0.055 Uiso 1 1 calc R A .
C26 C 0.5868(2) 0.4425(6) 0.4731(6) 0.043(2) Uani 1 1 d . A .
H26 H 0.5881 0.4779 0.5386 0.051 Uiso 1 1 calc R . .
C27 C 0.5530(2) 0.4431(6) 0.4144(6) 0.0373(18) Uani 1 1 d . . .
C28 C 0.5518(2) 0.3930(6) 0.3177(7) 0.0410(19) Uani 1 1 d . A .
H28 H 0.5286 0.3936 0.2774 0.049 Uiso 1 1 calc R . .
C29 C 0.58390(18) 0.3424(5) 0.2800(5) 0.0313(19) Uani 1 1 d . . .
H29 H 0.5827 0.3079 0.2139 0.038 Uiso 1 1 calc R A .
O4 O 0.51940(15) 0.4913(4) 0.4446(5) 0.0458(14) Uani 1 1 d . A .
C30 C 0.5191(3) 0.5421(7) 0.5451(7) 0.057(2) Uani 1 1 d . . .
H30A H 0.5373 0.6002 0.5439 0.085 Uiso 1 1 calc R A .
H30B H 0.5268 0.4931 0.6002 0.085 Uiso 1 1 calc R . .
H30C H 0.4930 0.5679 0.5600 0.085 Uiso 1 1 calc R . .
N5 N 0.71717(17) 0.1712(5) 0.0949(5) 0.0358(13) Uani 1 1 d DU . .
N6 N 0.64992(16) 0.1789(5) 0.1019(5) 0.0306(13) Uani 1 1 d . . .
C31 C 0.6828(2) 0.1886(6) 0.0514(6) 0.0366(16) Uani 1 1 d U A .
H31 H 0.6821 0.2093 -0.0205 0.044 Uiso 1 1 calc R . .
C39 C 0.6156(2) 0.2077(6) 0.0456(6) 0.0332(17) Uani 1 1 d . A .
C40 C 0.6142(2) 0.2973(6) -0.0131(6) 0.042(2) Uani 1 1 d . . .
H40 H 0.6360 0.3421 -0.0137 0.050 Uiso 1 1 calc R A .
C41 C 0.5815(2) 0.3238(6) -0.0716(7) 0.045(2) Uani 1 1 d . A .
H41 H 0.5813 0.3857 -0.1118 0.054 Uiso 1 1 calc R . .
C42 C 0.5493(2) 0.2596(6) -0.0713(6) 0.0384(18) Uani 1 1 d . . .
C43 C 0.5496(2) 0.1719(6) -0.0071(7) 0.044(2) Uani 1 1 d . A .
H43 H 0.5271 0.1303 -0.0011 0.053 Uiso 1 1 calc R . .
C44 C 0.5830(2) 0.1455(6) 0.0479(7) 0.034(2) Uani 1 1 d . . .
H44 H 0.5834 0.0835 0.0880 0.041 Uiso 1 1 calc R A .
O6 O 0.51600(16) 0.2773(4) -0.1267(5) 0.0522(15) Uani 1 1 d . A .
C45 C 0.5175(3) 0.3501(6) -0.2111(7) 0.054(2) Uani 1 1 d . . .
H45A H 0.5382 0.3307 -0.2601 0.082 Uiso 1 1 calc R A .
H45B H 0.5227 0.4192 -0.1828 0.082 Uiso 1 1 calc R . .
H45C H 0.4927 0.3504 -0.2484 0.082 Uiso 1 1 calc R . .
N7 N 0.71894(16) -0.0179(5) 0.2176(5) 0.0421(17) Uani 1 1 d DU . .
N8 N 0.65176(16) -0.0151(4) 0.2132(5) 0.0336(15) Uani 1 1 d . . .
C46 C 0.6849(2) -0.0631(6) 0.2026(7) 0.045(2) Uani 1 1 d . A .
H46 H 0.6846 -0.1340 0.1833 0.054 Uiso 1 1 calc R . .
C54 C 0.6180(2) -0.0710(5) 0.1796(6) 0.0344(18) Uani 1 1 d . A .
C55 C 0.6186(2) -0.1218(6) 0.0832(7) 0.0398(19) Uani 1 1 d . . .
H55 H 0.6415 -0.1220 0.0419 0.048 Uiso 1 1 calc R A .
C56 C 0.5857(2) -0.1724(6) 0.0469(7) 0.050(2) Uani 1 1 d . A .
H56 H 0.5863 -0.2071 -0.0191 0.060 Uiso 1 1 calc R . .
C57 C 0.5524(2) -0.1726(6) 0.1057(7) 0.0361(18) Uani 1 1 d . . .
C58 C 0.5518(2) -0.1216(6) 0.2020(6) 0.0395(19) Uani 1 1 d . A .
H58 H 0.5288 -0.1216 0.2431 0.047 Uiso 1 1 calc R . .
C59 C 0.58437(18) -0.0708(5) 0.2388(7) 0.0390(19) Uani 1 1 d . . .
H59 H 0.5836 -0.0358 0.3046 0.047 Uiso 1 1 calc R A .
O8 O 0.51899(16) -0.2208(4) 0.0759(5) 0.0498(15) Uani 1 1 d . A .
C60 C 0.5185(3) -0.2635(8) -0.0270(9) 0.081(4) Uani 1 1 d . . .
H60A H 0.5397 -0.3133 -0.0343 0.122 Uiso 1 1 calc R A .
H60B H 0.5217 -0.2081 -0.0790 0.122 Uiso 1 1 calc R . .
H60C H 0.4937 -0.2985 -0.0390 0.122 Uiso 1 1 calc R . .
B1 B 0.9123(3) 0.1281(7) 0.2568(11) 0.0592(10) Uani 0.796(6) 1 d PDU B 1
F1 F 0.89963(19) 0.2096(5) 0.3156(6) 0.0627(13) Uani 0.796(6) 1 d PDU B 1
F2 F 0.9008(2) 0.1583(6) 0.1574(6) 0.0589(13) Uani 0.796(6) 1 d PDU B 1
F3 F 0.95268(14) 0.1224(4) 0.2584(7) 0.0593(11) Uani 0.796(6) 1 d PDU B 1
F4 F 0.89919(18) 0.0288(5) 0.2773(6) 0.0665(13) Uani 0.796(6) 1 d PDU B 1
B1A B 0.8972(9) 0.136(3) 0.2498(18) 0.0592(10) Uani 0.204(6) 1 d PD B 2
F1A F 0.8959(9) 0.161(3) 0.354(2) 0.0627(13) Uani 0.204(6) 1 d PD B 2
F2A F 0.9005(9) 0.116(2) 0.144(2) 0.0589(13) Uani 0.204(6) 1 d PD B 2
F3A F 0.8639(7) 0.1134(18) 0.1920(19) 0.0593(11) Uani 0.204(6) 1 d PD B 2
F4A F 0.8995(8) 0.067(2) 0.331(2) 0.0665(13) Uani 0.204(6) 1 d PD B 2

loop_
_atom_site_aniso_label
_atom_site_aniso_U_11
_atom_site_aniso_U_22
_atom_site_aniso_U_33
_atom_site_aniso_U_23
_atom_site_aniso_U_13
_atom_site_aniso_U_12
Ru1 0.0273(2) 0.0288(3) 0.0274(3) -0.0014(3) -0.0004(5) -0.0012(2)
Ru2 0.0271(2) 0.0259(2) 0.0263(3) 0.0001(3) -0.0004(5) -0.0016(2)
N1 0.030(3) 0.050(4) 0.028(3) -0.008(3) -0.001(3) -0.006(3)
N2 0.023(3) 0.047(4) 0.028(3) 0.004(3) -0.003(3) -0.011(3)
C1 0.032(4) 0.054(5) 0.024(4) 0.008(4) 0.001(3) -0.008(4)
C2 0.027(4) 0.028(6) 0.032(4) -0.005(4) -0.008(3) 0.002(4)
C3 0.040(6) 0.076(9) 0.041(7) 0.020(6) -0.005(5) -0.012(6)
C4 0.058(7) 0.054(7) 0.047(7) 0.019(6) -0.009(6) 0.002(6)
C5 0.025(5) 0.036(5) 0.065(6) 0.011(5) 0.005(4) -0.002(4)
C6 0.037(6) 0.037(7) 0.070(9) 0.005(6) -0.003(6) -0.008(5)
C7 0.036(6) 0.034(6) 0.062(8) 0.014(5) -0.005(6) 0.009(5)
O1 0.031(4) 0.061(8) 0.054(7) 0.004(5) -0.004(5) 0.019(4)
C8 0.024(5) 0.034(9) 0.074(8) -0.012(6) -0.015(5) 0.012(5)
C17 0.024(3) 0.037(4) 0.043(5) -0.004(4) -0.006(3) -0.006(3)
C18 0.036(5) 0.048(6) 0.067(7) -0.020(6) 0.003(5) -0.006(5)
C19 0.039(6) 0.057(7) 0.062(7) -0.028(6) 0.004(6) -0.013(5)
C20 0.034(5) 0.083(7) 0.033(6) -0.010(5) 0.002(4) -0.017(4)
C21 0.035(5) 0.108(9) 0.035(5) -0.030(10) 0.006(7) -0.017(5)
C22 0.041(5) 0.063(6) 0.042(7) -0.020(5) 0.000(5) -0.014(4)
O3 0.046(4) 0.088(5) 0.045(6) -0.020(5) 0.004(4) -0.021(3)
C23 0.044(5) 0.083(8) 0.051(7) 0.003(6) 0.009(5) -0.013(5)
C32 0.025(3) 0.043(4) 0.032(3) 0.002(3) 0.001(3) 0.001(3)
C33 0.040(5) 0.073(7) 0.061(6) 0.024(5) 0.011(5) 0.028(5)
C34 0.050(5) 0.074(6) 0.061(5) 0.028(5) 0.012(4) 0.014(5)
C35 0.029(3) 0.050(4) 0.045(4) 0.006(3) 0.006(3) 0.002(3)
C36 0.030(5) 0.036(6) 0.070(7) 0.008(5) 0.011(5) 0.003(4)
C37 0.031(4) 0.049(5) 0.044(5) 0.014(4) 0.004(4) 0.008(4)
O5 0.034(3) 0.080(5) 0.043(5) 0.012(4) 0.002(3) -0.008(3)
C38 0.038(6) 0.042(10) 0.073(15) 0.006(7) 0.013(6) -0.001(6)
C47 0.031(3) 0.034(4) 0.043(5) 0.002(4) -0.005(3) 0.003(3)
C48 0.038(4) 0.059(5) 0.063(6) -0.021(5) -0.014(4) 0.004(4)
C49 0.041(6) 0.058(8) 0.088(10) -0.040(8) -0.020(7) 0.009(5)
C50 0.023(5) 0.035(6) 0.055(6) -0.018(5) 0.000(5) -0.011(5)
C51 0.030(4) 0.073(7) 0.037(7) -0.011(6) -0.001(5) 0.004(5)
C52 0.030(4) 0.048(5) 0.040(5) -0.009(5) -0.002(5) 0.001(3)
O7 0.027(4) 0.047(5) 0.063(5) -0.017(4) 0.007(3) 0.004(3)
C53 0.041(5) 0.057(6) 0.050(5) -0.008(6) -0.010(4) 0.024(5)
C2A 0.027(4) 0.028(6) 0.032(4) -0.005(4) -0.008(3) 0.002(4)
C3A 0.040(6) 0.076(9) 0.041(7) 0.020(6) -0.005(5) -0.012(6)
C4A 0.058(7) 0.054(7) 0.047(7) 0.019(6) -0.009(6) 0.002(6)
C5A 0.025(5) 0.036(5) 0.065(6) 0.011(5) 0.005(4) -0.002(4)
C6A 0.037(6) 0.037(7) 0.070(9) 0.005(6) -0.003(6) -0.008(5)
C7A 0.036(6) 0.034(6) 0.062(8) 0.014(5) -0.005(6) 0.009(5)
O1A 0.031(4) 0.061(8) 0.054(7) 0.004(5) -0.004(5) 0.019(4)
C8A 0.024(5) 0.034(9) 0.074(8) -0.012(6) -0.015(5) 0.012(5)
C17A 0.024(3) 0.037(4) 0.043(5) -0.004(4) -0.006(3) -0.006(3)
C18A 0.036(5) 0.048(6) 0.067(7) -0.020(6) 0.003(5) -0.006(5)
C19A 0.039(6) 0.057(7) 0.062(7) -0.028(6) 0.004(6) -0.013(5)
C20A 0.034(5) 0.083(7) 0.033(6) -0.010(5) 0.002(4) -0.017(4)
C21A 0.035(5) 0.108(9) 0.035(5) -0.030(10) 0.006(7) -0.017(5)
C22A 0.041(5) 0.063(6) 0.042(7) -0.020(5) 0.000(5) -0.014(4)
O3A 0.046(4) 0.088(5) 0.045(6) -0.020(5) 0.004(4) -0.021(3)
C23A 0.044(5) 0.083(8) 0.051(7) 0.003(6) 0.009(5) -0.013(5)
C32A 0.025(3) 0.043(4) 0.032(3) 0.002(3) 0.001(3) 0.001(3)
C33A 0.040(5) 0.073(7) 0.061(6) 0.024(5) 0.011(5) 0.028(5)
C34A 0.050(5) 0.074(6) 0.061(5) 0.028(5) 0.012(4) 0.014(5)
C35A 0.029(3) 0.050(4) 0.045(4) 0.006(3) 0.006(3) 0.002(3)
C36A 0.030(5) 0.036(6) 0.070(7) 0.008(5) 0.011(5) 0.003(4)
C37A 0.031(4) 0.049(5) 0.044(5) 0.014(4) 0.004(4) 0.008(4)
O5A 0.034(3) 0.080(5) 0.043(5) 0.012(4) 0.002(3) -0.008(3)
C38A 0.038(6) 0.042(10) 0.073(15) 0.006(7) 0.013(6) -0.001(6)
C47A 0.031(3) 0.034(4) 0.043(5) 0.002(4) -0.005(3) 0.003(3)
C48A 0.038(4) 0.059(5) 0.063(6) -0.021(5) -0.014(4) 0.004(4)
C49A 0.041(6) 0.058(8) 0.088(10) -0.040(8) -0.020(7) 0.009(5)
C50A 0.023(5) 0.035(6) 0.055(6) -0.018(5) 0.000(5) -0.011(5)
C51A 0.030(4) 0.073(7) 0.037(7) -0.011(6) -0.001(5) 0.004(5)
C52A 0.030(4) 0.048(5) 0.040(5) -0.009(5) -0.002(5) 0.001(3)
O7A 0.027(4) 0.047(5) 0.063(5) -0.017(4) 0.007(3) 0.004(3)
C53A 0.041(5) 0.057(6) 0.050(5) -0.008(6) -0.010(4) 0.024(5)
C9 0.026(4) 0.054(5) 0.028(4) -0.002(4) -0.003(3) -0.006(3)
C10 0.028(4) 0.052(5) 0.059(6) 0.017(4) -0.007(4) -0.005(4)
C11 0.036(4) 0.053(5) 0.046(5) 0.021(4) -0.009(4) -0.005(4)
C12 0.039(4) 0.046(5) 0.036(4) 0.006(4) 0.003(4) -0.018(4)
C13 0.032(4) 0.046(5) 0.048(5) -0.005(4) 0.006(4) 0.001(4)
C14 0.035(5) 0.040(5) 0.051(6) -0.003(4) -0.006(4) -0.013(4)
O2 0.045(3) 0.058(4) 0.047(3) 0.006(3) 0.007(3) -0.025(3)
C15 0.046(5) 0.078(7) 0.056(6) 0.031(5) -0.011(5) -0.022(5)
N3 0.026(3) 0.028(3) 0.055(5) -0.001(3) 0.000(3) -0.005(2)
N4 0.025(3) 0.033(3) 0.038(3) -0.007(3) 0.002(3) -0.003(3)
C16 0.031(4) 0.026(4) 0.060(5) -0.008(4) -0.002(4) -0.006(3)
C24 0.034(4) 0.031(4) 0.033(4) -0.001(3) 0.002(3) -0.005(3)
C25 0.039(4) 0.048(5) 0.050(5) -0.011(4) -0.007(4) 0.003(4)
C26 0.045(5) 0.045(5) 0.038(4) -0.021(4) -0.003(4) -0.002(4)
C27 0.035(4) 0.029(4) 0.047(5) -0.001(4) 0.006(4) 0.001(3)
C28 0.035(4) 0.045(5) 0.043(5) 0.008(4) -0.001(4) 0.000(4)
C29 0.032(3) 0.032(4) 0.030(5) 0.001(3) 0.005(3) -0.001(3)
O4 0.041(3) 0.053(4) 0.043(3) -0.010(3) 0.005(3) 0.010(3)
C30 0.066(6) 0.058(6) 0.046(5) -0.018(5) 0.002(5) 0.011(5)
N5 0.029(3) 0.053(3) 0.026(3) 0.003(3) 0.002(2) 0.000(3)
N6 0.031(3) 0.035(4) 0.026(3) 0.005(3) 0.001(3) -0.001(3)
C31 0.030(3) 0.053(4) 0.027(3) 0.001(3) -0.001(3) 0.001(3)
C39 0.029(4) 0.040(5) 0.030(4) -0.001(3) -0.003(3) 0.006(3)
C40 0.034(4) 0.049(5) 0.042(5) 0.005(4) -0.003(4) -0.008(4)
C41 0.046(5) 0.043(5) 0.045(5) 0.012(4) -0.009(4) -0.001(4)
C42 0.029(4) 0.044(5) 0.042(5) 0.002(4) -0.004(4) 0.005(3)
C43 0.033(4) 0.046(5) 0.053(5) 0.006(4) 0.001(4) -0.001(4)
C44 0.031(4) 0.041(5) 0.030(4) 0.006(4) -0.008(4) 0.000(3)
O6 0.047(3) 0.049(4) 0.061(4) 0.014(3) -0.020(3) -0.002(3)
C45 0.059(5) 0.049(5) 0.054(6) 0.006(4) -0.019(4) 0.004(4)
N7 0.027(3) 0.036(3) 0.062(5) -0.006(3) -0.010(3) 0.003(3)
N8 0.030(3) 0.024(3) 0.047(4) -0.006(3) -0.007(3) 0.000(2)
C46 0.035(4) 0.030(4) 0.070(6) -0.012(4) -0.005(4) -0.001(3)
C54 0.033(4) 0.024(4) 0.046(5) 0.006(3) -0.011(4) 0.003(3)
C55 0.030(4) 0.041(5) 0.049(5) -0.012(4) -0.002(4) 0.002(3)
C56 0.049(5) 0.046(5) 0.054(6) -0.016(4) -0.013(5) 0.004(4)
C57 0.032(4) 0.032(4) 0.045(5) 0.005(4) -0.013(4) -0.002(3)
C58 0.028(4) 0.049(5) 0.042(4) 0.009(4) -0.006(3) -0.002(3)
C59 0.034(4) 0.041(4) 0.042(5) 0.005(4) -0.010(4) -0.002(3)
O8 0.043(3) 0.043(3) 0.063(4) -0.001(3) -0.016(3) -0.006(3)
C60 0.056(6) 0.080(8) 0.108(9) -0.057(7) -0.026(6) -0.008(5)
B1 0.0605(14) 0.0600(14) 0.0572(14) -0.0003(12) -0.0012(12) 0.0000(12)
F1 0.0630(15) 0.0632(15) 0.0619(15) -0.0026(10) -0.0008(10) 0.0013(10)
F2 0.0596(15) 0.0595(16) 0.0577(15) 0.0014(10) -0.0010(9) -0.0002(10)
F3 0.0596(14) 0.0604(14) 0.0579(14) -0.0003(10) -0.0007(10) 0.0021(9)
F4 0.0677(15) 0.0657(15) 0.0661(15) 0.0016(10) -0.0025(10) 0.0008(9)
B1A 0.0605(14) 0.0600(14) 0.0572(14) -0.0003(12) -0.0012(12) 0.0000(12)
F1A 0.0630(15) 0.0632(15) 0.0619(15) -0.0026(10) -0.0008(10) 0.0013(10)
F2A 0.0596(15) 0.0595(16) 0.0577(15) 0.0014(10) -0.0010(9) -0.0002(10)
F3A 0.0596(14) 0.0604(14) 0.0579(14) -0.0003(10) -0.0007(10) 0.0021(9)
F4A 0.0677(15) 0.0657(15) 0.0661(15) 0.0016(10) -0.0025(10) 0.0008(9)

loop_
_atom_type_symbol
_atom_type_description
_atom_type_scat_dispersion_real
_atom_type_scat_dispersion_imag
_atom_type_scat_source
C C 0.0033 0.0016 'International Tables Vol C Tables 4.2.6.8 and 6.1.1.4'
H H 0.0000 0.0000 'International Tables Vol C Tables 4.2.6.8 and 6.1.1.4'
B B 0.0013 0.0007 'International Tables Vol C Tables 4.2.6.8 and 6.1.1.4'
N N 0.0061 0.0033 'International Tables Vol C Tables 4.2.6.8 and 6.1.1.4'
O O 0.0106 0.0060 'International Tables Vol C Tables 4.2.6.8 and 6.1.1.4'
F F 0.0171 0.0103 'International Tables Vol C Tables 4.2.6.8 and 6.1.1.4'
Ru Ru -1.2594 0.8363 'International Tables Vol C Tables 4.2.6.8 and 6.1.1.4'

loop_
_geom_angle_atom_site_label_1
_geom_angle_atom_site_label_2
_geom_angle_atom_site_label_3
_geom_angle
N1 Ru1 N3 90.5(3)
N1 Ru1 N5 177.5(2)
N3 Ru1 N5 90.0(3)
N1 Ru1 N7 89.6(3)
N3 Ru1 N7 177.33(19)
N5 Ru1 N7 89.9(3)
N1 Ru1 Ru2 89.28(17)
N3 Ru1 Ru2 88.51(14)
N5 Ru1 Ru2 88.31(17)
N7 Ru1 Ru2 88.81(15)
N8 Ru2 N2 88.5(3)
N8 Ru2 N6 90.4(3)
N2 Ru2 N6 177.5(2)
N8 Ru2 N4 177.8(2)
N2 Ru2 N4 90.9(3)
N6 Ru2 N4 90.1(3)
N8 Ru2 Ru1 88.75(16)
N2 Ru2 Ru1 88.40(15)
N6 Ru2 Ru1 89.38(15)
N4 Ru2 Ru1 89.09(15)
C1 N1 C2 116.7(7)
C1 N1 C2A 111.6(12)
C1 N1 Ru1 119.8(5)
C2 N1 Ru1 123.0(5)
C2A N1 Ru1 125.9(10)
C1 N2 C9 115.3(6)
C1 N2 Ru2 121.4(5)
C9 N2 Ru2 122.5(4)
N2 C1 N1 120.6(7)
N2 C1 H1 119.7
N1 C1 H1 119.7
C7 C2 C3 118.9(9)
C7 C2 N1 122.8(9)
C3 C2 N1 117.9(9)
C2 C3 C4 121.5(9)
C2 C3 H3 119.2
C4 C3 H3 119.2
C5 C4 C3 119.1(10)
C5 C4 H4 120.4
C3 C4 H4 120.4
C4 C5 C6 119.6(10)
C4 C5 O1 117.1(10)
C6 C5 O1 122.8(10)
C7 C6 C5 119.1(10)
C7 C6 H6 120.5
C5 C6 H6 120.5
C2 C7 C6 121.7(10)
C2 C7 H7 119.2
C6 C7 H7 119.2
C8 O1 C5 122.8(9)
O1 C8 H8A 109.5
O1 C8 H8B 109.5
H8A C8 H8B 109.5
O1 C8 H8C 109.5
H8A C8 H8C 109.5
H8B C8 H8C 109.5
C22 C17 C18 117.8(8)
C22 C17 N3 123.5(8)
C18 C17 N3 118.1(8)
C19 C18 C17 120.8(9)
C19 C18 H18 119.6
C17 C18 H18 119.6
C20 C19 C18 121.1(10)
C20 C19 H19 119.4
C18 C19 H19 119.4
C19 C20 O3 116.3(10)
C19 C20 C21 119.5(10)
O3 C20 C21 124.2(9)
C22 C21 C20 118.5(10)
C22 C21 H21 120.7
C20 C21 H21 120.7
C17 C22 C21 122.2(9)
C17 C22 H22 118.9
C21 C22 H22 118.9
C20 O3 C23 120.3(10)
O3 C23 H23A 109.5
O3 C23 H23B 109.5
H23A C23 H23B 109.5
O3 C23 H23C 109.5
H23A C23 H23C 109.5
H23B C23 H23C 109.5
C33 C32 C37 118.0(9)
C33 C32 N5 119.1(8)
C37 C32 N5 122.7(9)
C32 C33 C34 119.8(9)
C32 C33 H33 120.1
C34 C33 H33 120.1
C33 C34 C35 123.5(10)
C33 C34 H34 118.2
C35 C34 H34 118.2
O5 C35 C34 121.1(9)
O5 C35 C36 122.1(10)
C34 C35 C36 116.7(10)
C37 C36 C35 119.1(10)
C37 C36 H36 120.4
C35 C36 H36 120.4
C32 C37 C36 122.8(10)
C32 C37 H37 118.6
C36 C37 H37 118.6
C35 O5 C38 121.9(13)
C48 C47 C52 118.6(9)
C48 C47 N7 118.5(8)
C52 C47 N7 122.8(8)
C47 C48 C49 121.3(9)
C47 C48 H48 119.4
C49 C48 H48 119.4
C48 C49 C50 120.7(10)
C48 C49 H49 119.6
C50 C49 H49 119.6
O7 C50 C49 118.1(8)
O7 C50 C51 124.2(8)
C49 C50 C51 117.7(9)
C52 C51 C50 120.4(10)
C52 C51 H51 119.8
C50 C51 H51 119.8
C51 C52 C47 121.2(10)
C51 C52 H52 119.4
C47 C52 H52 119.4
C50 O7 C53 118.0(8)
C3A C2A C7A 112.3(18)
C3A C2A N1 123.6(16)
C7A C2A N1 121.4(18)
C4A C3A C2A 114.5(19)
C4A C3A H3A 122.7
C2A C3A H3A 122.7
C5A C4A C3A 131(2)
C5A C4A H4A 114.4
C3A C4A H4A 114.4
C4A C5A C6A 117.5(15)
C4A C5A O1A 104(2)
C6A C5A O1A 138(2)
C5A C6A C7A 110(2)
C5A C6A H6A 124.9
C7A C6A H6A 124.9
C6A C7A C2A 134(3)
C6A C7A H7A 112.9
C2A C7A H7A 112.9
C8A O1A C5A 102(2)
O1A C8A H8A1 109.5
O1A C8A H8A2 109.5
H8A1 C8A H8A2 109.5
O1A C8A H8A3 109.5
H8A1 C8A H8A3 109.5
H8A2 C8A H8A3 109.5
C18A C17A C22A 106.9(18)
C18A C17A N3 124.0(17)
C22A C17A N3 125.9(18)
C19A C18A C17A 132(2)
C19A C18A H18A 113.9
C17A C18A H18A 113.9
C18A C19A C20A 116(2)
C18A C19A H19A 121.8
C20A C19A H19A 121.8
C19A C20A C21A 120(2)
C19A C20A O3A 109(3)
C21A C20A O3A 131(3)
C20A C21A C22A 118(3)
C20A C21A H21A 121.1
C22A C21A H21A 121.1
C21A C22A C17A 127(3)
C21A C22A H22A 116.4
C17A C22A H22A 116.4
C20A O3A C23A 106(3)
O3A C23A H23D 109.5
O3A C23A H23E 109.5
H23D C23A H23E 109.5
O3A C23A H23F 109.5
H23D C23A H23F 109.5
H23E C23A H23F 109.5
C33A C32A C37A 106.0(18)
C33A C32A N5 124.2(17)
C37A C32A N5 126.5(18)
C34A C33A C32A 133(2)
C34A C33A H33A 113.7
C32A C33A H33A 113.7
C33A C34A C35A 116.0(19)
C33A C34A H34A 122.0
C35A C34A H34A 122.0
C34A C35A C36A 120.6(15)
C34A C35A O5A 128(2)
C36A C35A O5A 106(2)
C35A C36A C37A 115(2)
C35A C36A H36A 122.5
C37A C36A H36A 122.5
C36A C37A C32A 130(2)
C36A C37A H37A 115.1
C32A C37A H37A 115.1
C35A O5A C38A 118(4)
O5A C38A H38D 109.5
O5A C38A H38E 109.5
H38D C38A H38E 109.5
O5A C38A H38F 109.5
H38D C38A H38F 109.5
H38E C38A H38F 109.5
C48A C47A C52A 99.9(18)
C48A C47A N7 122.1(16)
C52A C47A N7 134.3(19)
C47A C48A C49A 134(2)
C47A C48A H48A 112.8
C49A C48A H48A 112.8
C50A C49A C48A 114.0(19)
C50A C49A H49A 123.0
C48A C49A H49A 123.0
C49A C50A C51A 124.1(19)
C49A C50A O7A 127(2)
C51A C50A O7A 109.2(19)
C50A C51A C52A 109(2)
C50A C51A H51A 125.4
C52A C51A H51A 125.4
C47A C52A C51A 138(3)
C47A C52A H52A 110.9
C51A C52A H52A 110.9
C50A O7A C53A 130(2)
O7A C53A H53D 109.5
O7A C53A H53E 109.5
H53D C53A H53E 109.5
O7A C53A H53F 109.5
H53D C53A H53F 109.5
H53E C53A H53F 109.5
C14 C9 C10 118.5(7)
C14 C9 N2 122.1(7)
C10 C9 N2 119.2(7)
C11 C10 C9 121.0(8)
C11 C10 H10 119.5
C9 C10 H10 119.5
C10 C11 C12 119.6(8)
C10 C11 H11 120.2
C12 C11 H11 120.2
O2 C12 C13 116.5(7)
O2 C12 C11 124.0(7)
C13 C12 C11 119.4(7)
C12 C13 C14 121.1(8)
C12 C13 H13 119.4
C14 C13 H13 119.4
C9 C14 C13 120.4(8)
C9 C14 H14 119.8
C13 C14 H14 119.8
C12 O2 C15 117.3(7)
O2 C15 H15A 109.5
O2 C15 H15B 109.5
H15A C15 H15B 109.5
O2 C15 H15C 109.5
H15A C15 H15C 109.5
H15B C15 H15C 109.5
C16 N3 C17 116.8(6)
C16 N3 C17A 115.9(12)
C16 N3 Ru1 120.3(4)
C17 N3 Ru1 122.8(5)
C17A N3 Ru1 121.6(11)
C16 N4 C24 117.3(6)
C16 N4 Ru2 119.0(5)
C24 N4 Ru2 123.2(4)
N4 C16 N3 122.9(6)
N4 C16 H16 118.6
N3 C16 H16 118.6
C29 C24 C25 118.0(7)
C29 C24 N4 121.1(6)
C25 C24 N4 120.9(7)
C26 C25 C24 121.9(8)
C26 C25 H25 119.0
C24 C25 H25 119.0
C25 C26 C27 119.3(7)
C25 C26 H26 120.4
C27 C26 H26 120.4
O4 C27 C28 115.7(7)
O4 C27 C26 124.5(7)
C28 C27 C26 119.8(7)
C29 C28 C27 120.4(7)
C29 C28 H28 119.8
C27 C28 H28 119.8
C28 C29 C24 120.6(7)
C28 C29 H29 119.7
C24 C29 H29 119.7
C27 O4 C30 117.6(7)
O4 C30 H30A 109.5
O4 C30 H30B 109.5
H30A C30 H30B 109.5
O4 C30 H30C 109.5
H30A C30 H30C 109.5
H30B C30 H30C 109.5
C31 N5 C32 118.3(7)
C31 N5 C32A 117.0(12)
C31 N5 Ru1 119.0(5)
C32 N5 Ru1 122.7(5)
C32A N5 Ru1 121.9(10)
C31 N6 C39 116.7(6)
C31 N6 Ru2 119.3(5)
C39 N6 Ru2 123.8(4)
N6 C31 N5 123.8(7)
N6 C31 H31 118.1
N5 C31 H31 118.1
C40 C39 C44 118.1(7)
C40 C39 N6 121.2(7)
C44 C39 N6 120.8(7)
C39 C40 C41 121.5(7)
C39 C40 H40 119.2
C41 C40 H40 119.2
C42 C41 C40 120.0(7)
C42 C41 H41 120.0
C40 C41 H41 120.0
O6 C42 C41 124.9(7)
O6 C42 C43 116.3(7)
C41 C42 C43 118.8(7)
C44 C43 C42 120.0(7)
C44 C43 H43 120.0
C42 C43 H43 120.0
C43 C44 C39 121.4(7)
C43 C44 H44 119.3
C39 C44 H44 119.3
C42 O6 C45 117.8(6)
O6 C45 H45A 109.5
O6 C45 H45B 109.5
H45A C45 H45B 109.5
O6 C45 H45C 109.5
H45A C45 H45C 109.5
H45B C45 H45C 109.5
C46 N7 C47 116.8(7)
C46 N7 C47A 121.8(11)
C46 N7 Ru1 118.5(5)
C47 N7 Ru1 124.6(5)
C47A N7 Ru1 117.0(10)
C46 N8 C54 116.2(6)
C46 N8 Ru2 120.3(5)
C54 N8 Ru2 123.0(4)
N8 C46 N7 123.4(7)
N8 C46 H46 118.3
N7 C46 H46 118.3
C59 C54 C55 119.4(7)
C59 C54 N8 121.4(7)
C55 C54 N8 119.2(7)
C54 C55 C56 120.2(8)
C54 C55 H55 119.9
C56 C55 H55 119.9
C57 C56 C55 120.5(8)
C57 C56 H56 119.8
C55 C56 H56 119.8
O8 C57 C56 124.1(7)
O8 C57 C58 116.5(7)
C56 C57 C58 119.4(7)
C59 C58 C57 120.5(7)
C59 C58 H58 119.7
C57 C58 H58 119.7
C54 C59 C58 120.0(8)
C54 C59 H59 120.0
C58 C59 H59 120.0
C57 O8 C60 116.3(7)
O8 C60 H60A 109.5
O8 C60 H60B 109.5
H60A C60 H60B 109.5
O8 C60 H60C 109.5
H60A C60 H60C 109.5
H60B C60 H60C 109.5
F1 B1 F2 100.8(8)
F1 B1 F4 120.5(10)
F2 B1 F4 109.9(9)
F1 B1 F3 110.7(8)
F2 B1 F3 108.5(9)
F4 B1 F3 106.0(7)
F1A B1A F4A 54.8(18)
F1A B1A F2A 176(3)
F4A B1A F2A 127(4)
F1A B1A F3A 122(3)
F4A B1A F3A 108(3)
F2A B1A F3A 60.9(18)

loop_
_geom_bond_atom_site_label_1
_geom_bond_atom_site_label_2
_geom_bond_distance
Ru1 N1 2.031(6)
Ru1 N3 2.031(6)
Ru1 N5 2.051(6)
Ru1 N7 2.056(6)
Ru1 Ru2 2.4078(7)
Ru2 N8 2.030(6)
Ru2 N2 2.029(6)
Ru2 N6 2.031(6)
Ru2 N4 2.047(6)
N1 C1 1.350(9)
N1 C2 1.429(10)
N1 C2A 1.506(16)
N2 C1 1.332(8)
N2 C9 1.428(9)
C1 H1 0.9500
C2 C7 1.345(12)
C2 C3 1.370(10)
C3 C4 1.387(10)
C3 H3 0.9500
C4 C5 1.371(10)
C4 H4 0.9500
C5 C6 1.391(10)
C5 O1 1.395(11)
C6 C7 1.387(11)
C6 H6 0.9500
C7 H7 0.9500
O1 C8 1.387(10)
C8 H8A 0.9800
C8 H8B 0.9800
C8 H8C 0.9800
C17 C22 1.365(10)
C17 C18 1.379(10)
C17 N3 1.439(9)
C18 C19 1.370(9)
C18 H18 0.9500
C19 C20 1.356(10)
C19 H19 0.9500
C20 O3 1.367(11)
C20 C21 1.388(11)
C21 C22 1.385(9)
C21 H21 0.9500
C22 H22 0.9500
O3 C23 1.419(12)
C23 H23A 0.9800
C23 H23B 0.9800
C23 H23C 0.9800
C32 C33 1.351(10)
C32 C37 1.373(10)
C32 N5 1.428(10)
C33 C34 1.358(10)
C33 H33 0.9500
C34 C35 1.376(10)
C34 H34 0.9500
C35 O5 1.357(10)
C35 C36 1.382(10)
C36 C37 1.371(10)
C36 H36 0.9500
C37 H37 0.9500
O5 C38 1.368(11)
C38 H38A 0.9800
C38 H38B 0.9800
C38 H38C 0.9800
C47 C48 1.352(10)
C47 C52 1.368(10)
C47 N7 1.426(10)
C48 C49 1.362(10)
C48 H48 0.9500
C49 C50 1.381(10)
C49 H49 0.9500
C50 O7 1.361(10)
C50 C51 1.383(10)
C51 C52 1.361(9)
C51 H51 0.9500
C52 H52 0.9500
O7 C53 1.423(11)
C53 H53A 0.9800
C53 H53B 0.9800
C53 H53C 0.9800
C2A C3A 1.382(12)
C2A C7A 1.391(14)
C3A C4A 1.368(12)
C3A H3A 0.9500
C4A C5A 1.354(12)
C4A H4A 0.9500
C5A C6A 1.371(12)
C5A O1A 1.406(19)
C6A C7A 1.383(14)
C6A H6A 0.9500
C7A H7A 0.9500
O1A C8A 1.38(2)
C8A H8A1 0.9800
C8A H8A2 0.9800
C8A H8A3 0.9800
C17A C18A 1.354(13)
C17A C22A 1.377(13)
C17A N3 1.451(13)
C18A C19A 1.330(12)
C18A H18A 0.9500
C19A C20A 1.340(13)
C19A H19A 0.9500
C20A C21A 1.363(13)
C20A O3A 1.370(18)
C21A C22A 1.372(13)
C21A H21A 0.9500
C22A H22A 0.9500
O3A C23A 1.44(2)
C23A H23D 0.9800
C23A H23E 0.9800
C23A H23F 0.9800
C32A C33A 1.339(13)
C32A C37A 1.374(13)
C32A N5 1.450(16)
C33A C34A 1.330(12)
C33A H33A 0.9500
C34A C35A 1.348(12)
C34A H34A 0.9500
C35A C36A 1.372(12)
C35A O5A 1.375(18)
C36A C37A 1.370(13)
C36A H36A 0.9500
C37A H37A 0.9500
O5A C38A 1.386(19)
C38A H38D 0.9800
C38A H38E 0.9800
C38A H38F 0.9800
C47A C48A 1.341(13)
C47A C52A 1.367(13)
C47A N7 1.448(13)
C48A C49A 1.352(13)
C48A H48A 0.9500
C49A C50A 1.341(13)
C49A H49A 0.9500
C50A C51A 1.346(13)
C50A O7A 1.370(18)
C51A C52A 1.366(13)
C51A H51A 0.9500
C52A H52A 0.9500
O7A C53A 1.374(19)
C53A H53D 0.9800
C53A H53E 0.9800
C53A H53F 0.9800
C9 C14 1.368(11)
C9 C10 1.424(11)
C10 C11 1.363(10)
C10 H10 0.9500
C11 C12 1.400(11)
C11 H11 0.9500
C12 O2 1.368(8)
C12 C13 1.377(10)
C13 C14 1.384(11)
C13 H13 0.9500
C14 H14 0.9500
O2 C15 1.422(10)
C15 H15A 0.9800
C15 H15B 0.9800
C15 H15C 0.9800
N3 C16 1.323(8)
N4 C16 1.325(8)
N4 C24 1.419(9)
C16 H16 0.9500
C24 C29 1.390(9)
C24 C25 1.396(11)
C25 C26 1.367(10)
C25 H25 0.9500
C26 C27 1.387(10)
C26 H26 0.9500
C27 O4 1.373(8)
C27 C28 1.387(11)
C28 C29 1.376(10)
C28 H28 0.9500
C29 H29 0.9500
O4 C30 1.435(9)
C30 H30A 0.9800
C30 H30B 0.9800
C30 H30C 0.9800
N5 C31 1.328(9)
N6 C31 1.312(8)
N6 C39 1.434(8)
C31 H31 0.9500
C39 C40 1.379(10)
C39 C44 1.387(11)
C40 C41 1.394(10)
C40 H40 0.9500
C41 C42 1.389(10)
C41 H41 0.9500
C42 O6 1.368(9)
C42 C43 1.397(11)
C43 C44 1.389(11)
C43 H43 0.9500
C44 H44 0.9500
O6 C45 1.427(9)
C45 H45A 0.9800
C45 H45B 0.9800
C45 H45C 0.9800
N7 C46 1.327(9)
N8 C46 1.311(8)
N8 C54 1.438(9)
C46 H46 0.9500
C54 C59 1.384(10)
C54 C55 1.388(10)
C55 C56 1.390(11)
C55 H55 0.9500
C56 C57 1.372(11)
C56 H56 0.9500
C57 O8 1.366(8)
C57 C58 1.389(11)
C58 C59 1.386(9)
C58 H58 0.9500
C59 H59 0.9500
O8 C60 1.418(11)
C60 H60A 0.9800
C60 H60B 0.9800
C60 H60C 0.9800
B1 F1 1.366(11)
B1 F2 1.378(12)
B1 F4 1.388(10)
B1 F3 1.397(9)
B1A F1A 1.363(15)
B1A F4A 1.365(16)
B1A F2A 1.367(15)
B1A F3A 1.396(16)

loop_
_geom_torsion_atom_site_label_1
_geom_torsion_atom_site_label_2
_geom_torsion_atom_site_label_3
_geom_torsion_atom_site_label_4
_geom_torsion
N1 Ru1 Ru2 N8 -92.6(3)
N3 Ru1 Ru2 N8 176.9(3)
N5 Ru1 Ru2 N8 86.9(3)
N7 Ru1 Ru2 N8 -3.0(3)
N1 Ru1 Ru2 N2 -4.0(2)
N3 Ru1 Ru2 N2 -94.5(3)
N5 Ru1 Ru2 N2 175.5(3)
N7 Ru1 Ru2 N2 85.6(3)
N1 Ru1 Ru2 N6 177.0(3)
N3 Ru1 Ru2 N6 86.5(3)
N5 Ru1 Ru2 N6 -3.5(2)
N7 Ru1 Ru2 N6 -93.4(3)
N1 Ru1 Ru2 N4 86.9(3)
N3 Ru1 Ru2 N4 -3.6(2)
N5 Ru1 Ru2 N4 -93.6(3)
N7 Ru1 Ru2 N4 176.5(3)
N3 Ru1 N1 C1 95.6(6)
N7 Ru1 N1 C1 -81.7(6)
Ru2 Ru1 N1 C1 7.1(6)
N3 Ru1 N1 C2 -92.3(7)
N7 Ru1 N1 C2 90.3(7)
Ru2 Ru1 N1 C2 179.2(7)
N3 Ru1 N1 C2A -104.6(14)
N7 Ru1 N1 C2A 78.0(14)
Ru2 Ru1 N1 C2A 166.9(14)
N8 Ru2 N2 C1 91.1(6)
N4 Ru2 N2 C1 -86.8(6)
Ru1 Ru2 N2 C1 2.3(6)
N8 Ru2 N2 C9 -78.5(6)
N4 Ru2 N2 C9 103.7(6)
Ru1 Ru2 N2 C9 -167.3(6)
C9 N2 C1 N1 172.7(7)
Ru2 N2 C1 N1 2.5(11)
C2 N1 C1 N2 -179.8(7)
C2A N1 C1 N2 -169.7(12)
Ru1 N1 C1 N2 -7.3(11)
C1 N1 C2 C7 -146.1(8)
C2A N1 C2 C7 151(7)
Ru1 N1 C2 C7 41.6(10)
C1 N1 C2 C3 41.6(10)
C2A N1 C2 C3 -21(6)
Ru1 N1 C2 C3 -130.8(6)
C7 C2 C3 C4 0.7(5)
N1 C2 C3 C4 173.4(8)
C2 C3 C4 C5 2.0(5)
C3 C4 C5 C6 -4.6(11)
C3 C4 C5 O1 -177.3(9)
C4 C5 C6 C7 4.6(14)
O1 C5 C6 C7 176.9(10)
C3 C2 C7 C6 -0.7(11)
N1 C2 C7 C6 -173.0(10)
C5 C6 C7 C2 -2.0(14)
C4 C5 O1 C8 167.9(9)
C6 C5 O1 C8 -4.5(16)
C22 C17 C18 C19 0.8(5)
N3 C17 C18 C19 171.9(8)
C17 C18 C19 C20 1.3(6)
C18 C19 C20 O3 -179.8(10)
C18 C19 C20 C21 -2.7(11)
C19 C20 C21 C22 1.9(14)
O3 C20 C21 C22 178.8(12)
C18 C17 C22 C21 -1.6(11)
N3 C17 C22 C21 -172.1(10)
C20 C21 C22 C17 0.2(14)
C19 C20 O3 C23 178.3(10)
C21 C20 O3 C23 1.3(18)
C37 C32 C33 C34 0.6(5)
N5 C32 C33 C34 174.9(8)
C32 C33 C34 C35 1.8(6)
C33 C34 C35 O5 171.4(10)
C33 C34 C35 C36 -4.1(11)
O5 C35 C36 C37 -171.4(10)
C34 C35 C36 C37 4.1(14)
C33 C32 C37 C36 -0.5(11)
N5 C32 C37 C36 -174.5(10)
C35 C36 C37 C32 -2.0(15)
C34 C35 O5 C38 165.4(10)
C36 C35 O5 C38 -19.3(17)
C52 C47 C48 C49 0.7(5)
N7 C47 C48 C49 176.2(8)
C47 C48 C49 C50 1.5(5)
C48 C49 C50 O7 179.7(9)
C48 C49 C50 C51 -3.2(11)
O7 C50 C51 C52 179.8(10)
C49 C50 C51 C52 2.9(13)
C50 C51 C52 C47 -0.8(14)
C48 C47 C52 C51 -1.0(11)
N7 C47 C52 C51 -176.3(9)
C49 C50 O7 C53 171.3(9)
C51 C50 O7 C53 -5.7(15)
C1 N1 C2A C3A -38(2)
C2 N1 C2A C3A 83(6)
Ru1 N1 C2A C3A 160.4(11)
C1 N1 C2A C7A 161.9(14)
C2 N1 C2A C7A -77(6)
Ru1 N1 C2A C7A 1(2)
C7A C2A C3A C4A 0.2(5)
N1 C2A C3A C4A -161(2)
C2A C3A C4A C5A 0.0(7)
C3A C4A C5A C6A 0.0(14)
C3A C4A C5A O1A -172(3)
C4A C5A C6A C7A -0.1(15)
O1A C5A C6A C7A 169(4)
C5A C6A C7A C2A 0.4(19)
C3A C2A C7A C6A -0.4(15)
N1 C2A C7A C6A 161(2)
C4A C5A O1A C8A -146(3)
C6A C5A O1A C8A 44(5)
C22A C17A C18A C19A 0.3(7)
N3 C17A C18A C19A -160(3)
C17A C18A C19A C20A -0.2(8)
C18A C19A C20A C21A 0.1(16)
C18A C19A C20A O3A -177(3)
C19A C20A C21A C22A 0(2)
O3A C20A C21A C22A 176(3)
C20A C21A C22A C17A 0(2)
C18A C17A C22A C21A -0.4(16)
N3 C17A C22A C21A 160(3)
C19A C20A O3A C23A -175(3)
C21A C20A O3A C23A 8(4)
C37A C32A C33A C34A 0.2(7)
N5 C32A C33A C34A -160(2)
C32A C33A C34A C35A 0.2(8)
C33A C34A C35A C36A -0.8(17)
C33A C34A C35A O5A -150(3)
C34A C35A C36A C37A 1(2)
O5A C35A C36A C37A 156(2)
C35A C36A C37A C32A 0(2)
C33A C32A C37A C36A -0.1(17)
N5 C32A C37A C36A 160(2)
C34A C35A O5A C38A -140(4)
C36A C35A O5A C38A 67(4)
C52A C47A C48A C49A 0.1(7)
N7 C47A C48A C49A -161(2)
C47A C48A C49A C50A 0.6(8)
C48A C49A C50A C51A -2.0(18)
C48A C49A C50A O7A 174(3)
C49A C50A C51A C52A 2(2)
O7A C50A C51A C52A -174(2)
C48A C47A C52A C51A 1(2)
N7 C47A C52A C51A 158(3)
C50A C51A C52A C47A -2(3)
C49A C50A O7A C53A -9(5)
C51A C50A O7A C53A 167(3)
C1 N2 C9 C14 136.7(8)
Ru2 N2 C9 C14 -53.2(9)
C1 N2 C9 C10 -48.7(10)
Ru2 N2 C9 C10 121.4(7)
C14 C9 C10 C11 -2.9(12)
N2 C9 C10 C11 -177.7(7)
C9 C10 C11 C12 0.6(13)
C10 C11 C12 O2 -177.5(8)
C10 C11 C12 C13 1.4(12)
O2 C12 C13 C14 177.7(7)
C11 C12 C13 C14 -1.3(12)
C10 C9 C14 C13 3.1(12)
N2 C9 C14 C13 177.7(7)
C12 C13 C14 C9 -1.1(13)
C13 C12 O2 C15 -179.4(7)
C11 C12 O2 C15 -0.4(11)
C22 C17 N3 C16 -146.3(8)
C18 C17 N3 C16 43.1(10)
C22 C17 N3 C17A 125(6)
C18 C17 N3 C17A -46(6)
C22 C17 N3 Ru1 37.0(11)
C18 C17 N3 Ru1 -133.5(6)
C18A C17A N3 C16 -43(2)
C22A C17A N3 C16 159.9(17)
C18A C17A N3 C17 54(5)
C22A C17A N3 C17 -103(7)
C18A C17A N3 Ru1 154.0(13)
C22A C17A N3 Ru1 -3(3)
N1 Ru1 N3 C16 -84.3(6)
N5 Ru1 N3 C16 93.3(6)
Ru2 Ru1 N3 C16 5.0(6)
N1 Ru1 N3 C17 92.3(7)
N5 Ru1 N3 C17 -90.2(7)
Ru2 Ru1 N3 C17 -178.5(6)
N1 Ru1 N3 C17A 78.0(14)
N5 Ru1 N3 C17A -104.4(14)
Ru2 Ru1 N3 C17A 167.3(13)
N2 Ru2 N4 C16 91.7(6)
N6 Ru2 N4 C16 -86.0(6)
Ru1 Ru2 N4 C16 3.3(6)
N2 Ru2 N4 C24 -79.8(6)
N6 Ru2 N4 C24 102.5(6)
Ru1 Ru2 N4 C24 -168.2(5)
C24 N4 C16 N3 171.5(7)
Ru2 N4 C16 N3 -0.5(11)
C17 N3 C16 N4 179.4(8)
C17A N3 C16 N4 -167.1(13)
Ru1 N3 C16 N4 -3.8(11)
C16 N4 C24 C29 135.2(7)
Ru2 N4 C24 C29 -53.2(9)
C16 N4 C24 C25 -47.5(10)
Ru2 N4 C24 C25 124.1(7)
C29 C24 C25 C26 -2.8(12)
N4 C24 C25 C26 179.8(7)
C24 C25 C26 C27 2.7(13)
C25 C26 C27 O4 179.0(7)
C25 C26 C27 C28 -1.4(12)
O4 C27 C28 C29 179.9(6)
C26 C27 C28 C29 0.3(11)
C27 C28 C29 C24 -0.4(11)
C25 C24 C29 C28 1.6(11)
N4 C24 C29 C28 179.0(6)
C28 C27 O4 C30 178.7(7)
C26 C27 O4 C30 -1.7(11)
C33 C32 N5 C31 41.1(10)
C37 C32 N5 C31 -144.9(9)
C33 C32 N5 C32A -45(6)
C37 C32 N5 C32A 129(6)
C33 C32 N5 Ru1 -135.4(6)
C37 C32 N5 Ru1 38.6(11)
C33A C32A N5 C31 -40(2)
C37A C32A N5 C31 163.3(16)
C33A C32A N5 C32 59(6)
C37A C32A N5 C32 -97(7)
C33A C32A N5 Ru1 156.8(11)
C37A C32A N5 Ru1 0(2)
N3 Ru1 N5 C31 -83.3(6)
N7 Ru1 N5 C31 94.0(6)
Ru2 Ru1 N5 C31 5.2(6)
N3 Ru1 N5 C32 93.2(7)
N7 Ru1 N5 C32 -89.5(7)
Ru2 Ru1 N5 C32 -178.3(7)
N3 Ru1 N5 C32A 79.5(13)
N7 Ru1 N5 C32A -103.2(13)
Ru2 Ru1 N5 C32A 168.0(13)
N8 Ru2 N6 C31 -85.9(6)
N4 Ru2 N6 C31 91.9(6)
Ru1 Ru2 N6 C31 2.8(6)
N8 Ru2 N6 C39 99.3(6)
N4 Ru2 N6 C39 -82.9(6)
Ru1 Ru2 N6 C39 -172.0(6)
C39 N6 C31 N5 175.7(7)
Ru2 N6 C31 N5 0.5(11)
C32 N5 C31 N6 178.7(7)
C32A N5 C31 N6 -168.3(12)
Ru1 N5 C31 N6 -4.6(12)
C31 N6 C39 C40 -44.4(10)
Ru2 N6 C39 C40 130.5(7)
C31 N6 C39 C44 134.9(8)
Ru2 N6 C39 C44 -50.2(9)
C44 C39 C40 C41 -2.1(12)
N6 C39 C40 C41 177.3(7)
C39 C40 C41 C42 0.3(13)
C40 C41 C42 O6 -179.1(8)
C40 C41 C42 C43 3.4(12)
O6 C42 C43 C44 176.9(7)
C41 C42 C43 C44 -5.4(12)
C42 C43 C44 C39 3.7(13)
C40 C39 C44 C43 0.0(12)
N6 C39 C44 C43 -179.3(7)
C41 C42 O6 C45 17.3(11)
C43 C42 O6 C45 -165.2(7)
C48 C47 N7 C46 39.8(10)
C52 C47 N7 C46 -144.9(8)
C48 C47 N7 C47A -74(5)
C52 C47 N7 C47A 101(5)
C48 C47 N7 Ru1 -137.0(6)
C52 C47 N7 Ru1 38.3(10)
C48A C47A N7 C46 -41(2)
C52A C47A N7 C46 165.1(19)
C48A C47A N7 C47 33(4)
C52A C47A N7 C47 -121(6)
C48A C47A N7 Ru1 157.5(12)
C52A C47A N7 Ru1 4(3)
N1 Ru1 N7 C46 93.2(6)
N5 Ru1 N7 C46 -84.4(6)
Ru2 Ru1 N7 C46 3.9(6)
N1 Ru1 N7 C47 -90.0(7)
N5 Ru1 N7 C47 92.4(7)
Ru2 Ru1 N7 C47 -179.3(7)
N1 Ru1 N7 C47A -104.8(13)
N5 Ru1 N7 C47A 77.6(13)
Ru2 Ru1 N7 C47A 166.0(13)
N2 Ru2 N8 C46 -85.5(6)
N6 Ru2 N8 C46 92.3(6)
Ru1 Ru2 N8 C46 3.0(6)
N2 Ru2 N8 C54 103.0(6)
N6 Ru2 N8 C54 -79.2(6)
Ru1 Ru2 N8 C54 -168.6(6)
C54 N8 C46 N7 171.4(7)
Ru2 N8 C46 N7 -0.7(12)
C47 N7 C46 N8 -179.9(8)
C47A N7 C46 N8 -164.0(14)
Ru1 N7 C46 N8 -2.9(12)
C46 N8 C54 C59 137.1(8)
Ru2 N8 C54 C59 -51.0(9)
C46 N8 C54 C55 -46.2(10)
Ru2 N8 C54 C55 125.6(6)
C59 C54 C55 C56 -0.3(11)
N8 C54 C55 C56 -177.1(7)
C54 C55 C56 C57 0.1(12)
C55 C56 C57 O8 -179.6(7)
C55 C56 C57 C58 0.0(12)
O8 C57 C58 C59 179.8(6)
C56 C57 C58 C59 0.1(12)
C55 C54 C59 C58 0.5(11)
N8 C54 C59 C58 177.1(6)
C57 C58 C59 C54 -0.4(11)
C56 C57 O8 C60 -6.7(11)
C58 C57 O8 C60 173.7(8)
